data_7057196
loop_
_publ_author_name
'Yu, Ya-Dong'
'Meng, Ling-Bin'
'Chen, Qiu-Cheng'
'Chen, Guang-Hui'
'Huang, Xiao-Chun'

_publ_section_title
;
 Substituent regulated photoluminescent thermochromism in a rare type of
 octahedral Cu4I4 clusters
;
_journal_issue 11
_journal_name_full 'New Journal of Chemistry'
_journal_page_first 8426
_journal_paper_doi 10.1039/C8NJ00505B
_journal_volume 42
_journal_year 2018
_chemical_formula_sum 'C30 H26 Cu4 I4 N6'
_chemical_formula_weight 1232.33
_chemical_name_systematic 3-LT
_space_group_IT_number 62
_space_group_name_Hall '-P 2ac 2n'
_space_group_name_H-M_alt 'P n m a'
_symmetry_cell_setting orthorhombic
_symmetry_space_group_name_Hall '-P 2ac 2n'
_symmetry_space_group_name_H-M 'P n m a'
_atom_sites_solution_hydrogens geom
_atom_sites_solution_primary direct
_atom_sites_solution_secondary difmap
_audit_creation_method SHELXL-97
_audit_update_record
;
2017-01-06 deposited with the CCDC.
2018-03-20 downloaded from the CCDC.
;
_cell_angle_alpha 90.00
_cell_angle_beta 90.00
_cell_angle_gamma 90.00
_cell_formula_units_Z 4
_cell_length_a 22.6213(6)
_cell_length_b 18.2046(5)
_cell_length_c 9.0203(2)
_cell_measurement_reflns_used 9983
_cell_measurement_temperature 100(2)
_cell_measurement_theta_max 68.29
_cell_measurement_theta_min 3.91
_cell_volume 3714.67(16)
_computing_cell_refinement 'Bruker SAINT'
_computing_data_collection 'Bruker APEX2'
_computing_data_reduction 'Bruker SAINT'
_computing_molecular_graphics 'Bruker SHELXTL'
_computing_publication_material 'Bruker SHELXTL'
_computing_structure_refinement 'SHELXL-97 (Sheldrick, 1997)'
_computing_structure_solution 'SHELXS-97 (Sheldrick, 1990)'
_diffrn_ambient_temperature 100(2)
_diffrn_measured_fraction_theta_full 0.998
_diffrn_measured_fraction_theta_max 0.998
_diffrn_measurement_device_type 'Bruker APEX-II CCD'
_diffrn_measurement_method '\f and \w scans'
_diffrn_radiation_monochromator graphite
_diffrn_radiation_source 'fine-focus sealed tube'
_diffrn_radiation_type CuK\a
_diffrn_radiation_wavelength 1.54178
_diffrn_reflns_av_R_equivalents 0.0580
_diffrn_reflns_av_sigmaI/netI 0.0274
_diffrn_reflns_limit_h_max 27
_diffrn_reflns_limit_h_min -26
_diffrn_reflns_limit_k_max 21
_diffrn_reflns_limit_k_min -21
_diffrn_reflns_limit_l_max 10
_diffrn_reflns_limit_l_min -10
_diffrn_reflns_number 37092
_diffrn_reflns_theta_full 68.40
_diffrn_reflns_theta_max 68.40
_diffrn_reflns_theta_min 3.91
_diffrn_standards_decay_% 'not available'
_diffrn_standards_interval_count 'not available'
_diffrn_standards_interval_time 'not available'
_diffrn_standards_number 'not available'
_exptl_absorpt_coefficient_mu 28.905
_exptl_absorpt_correction_T_max 0.0685
_exptl_absorpt_correction_T_min 0.0206
_exptl_absorpt_correction_type multi-scan
_exptl_absorpt_process_details none
_exptl_crystal_colour 'deep yellow'
_exptl_crystal_density_diffrn 2.204
_exptl_crystal_density_method 'not measured'
_exptl_crystal_description sheet
_exptl_crystal_F_000 2304
_exptl_crystal_preparation ', Luminescent'
_exptl_crystal_recrystallization_method 'Re-crystallisation from solvent'
_exptl_crystal_size_max 0.60
_exptl_crystal_size_mid 0.40
_exptl_crystal_size_min 0.20
_platon_squeeze_details ' ?'
_refine_diff_density_max 2.697
_refine_diff_density_min -1.406
_refine_diff_density_rms 0.182
_refine_ls_extinction_method none
_refine_ls_goodness_of_fit_ref 1.015
_refine_ls_hydrogen_treatment mixed
_refine_ls_matrix_type full
_refine_ls_number_parameters 205
_refine_ls_number_reflns 3519
_refine_ls_number_restraints 0
_refine_ls_restrained_S_all 1.015
_refine_ls_R_factor_all 0.0406
_refine_ls_R_factor_gt 0.0372
_refine_ls_shift/su_max 0.001
_refine_ls_shift/su_mean 0.000
_refine_ls_structure_factor_coef Fsqd
_refine_ls_weighting_details 'calc w=1/[\s^2^(Fo^2^)+(0.0493P)^2^+25.1307P] where P=(Fo^2^+2Fc^2^)/3'
_refine_ls_weighting_scheme calc
_refine_ls_wR_factor_gt 0.0922
_refine_ls_wR_factor_ref 0.0945
_reflns_number_gt 3219
_reflns_number_total 3519
_reflns_threshold_expression >2sigma(I)
_cod_data_source_file c8nj00505b2.cif
_cod_data_source_block 1_sqd
_cod_depositor_comments 'Adding full bibliography for 7057188--7057196.cif.'
_cod_original_sg_symbol_H-M pnma
_cod_database_code 7057196
_platon_squeeze_void_probe_radius 1.20

loop_
_symmetry_equiv_pos_as_xyz
'x, y, z'
'-x+1/2, -y, z+1/2'
'-x, y+1/2, -z'
'x+1/2, -y+1/2, -z+1/2'
'-x, -y, -z'
'x-1/2, y, -z-1/2'
'x, -y-1/2, z'
'-x-1/2, y-1/2, z-1/2'

loop_
_atom_site_label
_atom_site_type_symbol
_atom_site_fract_x
_atom_site_fract_y
_atom_site_fract_z
_atom_site_U_iso_or_equiv
_atom_site_adp_type
_atom_site_occupancy
_atom_site_symmetry_multiplicity
_atom_site_calc_flag
_atom_site_refinement_flags
Cu1 Cu 0.61532(4) 0.17718(5) 0.53085(11) 0.0381(2) Uani 1 1 d .
Cu2 Cu 0.52653(4) 0.18204(5) 0.30822(11) 0.0308(2) Uani 1 1 d .
I1 I 0.64469(2) 0.2500 0.27738(6) 0.02449(14) Uani 1 2 d S
I2 I 0.47430(2) 0.2500 0.08852(6) 0.02625(14) Uani 1 2 d S
I3 I 0.48642(2) 0.2500 0.55536(6) 0.02381(14) Uani 1 2 d S
I4 I 0.65843(2) 0.2500 0.74642(6) 0.02685(15) Uani 1 2 d S
C1 C 0.3489(2) -0.0634(4) -0.0790(7) 0.0319(14) Uani 1 1 d .
H1A H 0.3289 -0.0184 -0.1114 0.048 Uiso 1 1 calc R
H1B H 0.3206 -0.0953 -0.0280 0.048 Uiso 1 1 calc R
H1C H 0.3650 -0.0891 -0.1655 0.048 Uiso 1 1 calc R
C2 C 0.4314(2) -0.0970(3) 0.0828(6) 0.0248(12) Uani 1 1 d .
H2 H 0.4239 -0.1469 0.0580 0.030 Uiso 1 1 calc R
C3 C 0.4763(2) -0.0805(3) 0.1783(6) 0.0234(12) Uani 1 1 d .
H3 H 0.5002 -0.1188 0.2171 0.028 Uiso 1 1 calc R
C4 C 0.4874(2) -0.0074(3) 0.2199(6) 0.0182(11) Uani 1 1 d .
C5 C 0.4510(2) 0.0461(3) 0.1546(7) 0.0237(12) Uani 1 1 d .
H5 H 0.4571 0.0964 0.1775 0.028 Uiso 1 1 calc R
C6 C 0.4071(2) 0.0268(3) 0.0591(7) 0.0256(12) Uani 1 1 d .
H6 H 0.3827 0.0639 0.0170 0.031 Uiso 1 1 calc R
C7 C 0.5345(2) 0.0106(3) 0.3230(6) 0.0179(11) Uani 1 1 d .
C8 C 0.5709(2) -0.0380(3) 0.4005(6) 0.0201(11) Uani 1 1 d .
H8 H 0.5708 -0.0902 0.3951 0.024 Uiso 1 1 calc R
C9 C 0.6072(2) 0.0061(3) 0.4875(6) 0.0200(11) Uani 1 1 d .
C10 C 0.6527(2) -0.0182(3) 0.5936(6) 0.0220(11) Uani 1 1 d .
C11 C 0.6596(3) -0.0933(3) 0.6201(8) 0.0314(13) Uani 1 1 d .
H11 H 0.6357 -0.1274 0.5674 0.038 Uiso 1 1 calc R
C12 C 0.7005(3) -0.1188(4) 0.7218(8) 0.0390(16) Uani 1 1 d .
H12 H 0.7044 -0.1701 0.7387 0.047 Uiso 1 1 calc R
C13 C 0.7359(3) -0.0698(4) 0.7994(7) 0.0337(14) Uani 1 1 d .
H13 H 0.7638 -0.0872 0.8697 0.040 Uiso 1 1 calc R
C14 C 0.7300(2) 0.0045(3) 0.7732(7) 0.0280(13) Uani 1 1 d .
H14 H 0.7541 0.0382 0.8262 0.034 Uiso 1 1 calc R
C15 C 0.6893(2) 0.0306(3) 0.6705(6) 0.0251(12) Uani 1 1 d .
H15 H 0.6864 0.0819 0.6524 0.030 Uiso 1 1 calc R
N1 N 0.59269(19) 0.0776(2) 0.4626(5) 0.0218(10) Uani 1 1 d .
N2 N 0.54848(19) 0.0805(2) 0.3611(5) 0.0210(9) Uani 1 1 d .
N3 N 0.39759(19) -0.0443(3) 0.0232(5) 0.0240(10) Uani 1 1 d .

loop_
_atom_site_aniso_label
_atom_site_aniso_U_11
_atom_site_aniso_U_22
_atom_site_aniso_U_33
_atom_site_aniso_U_23
_atom_site_aniso_U_13
_atom_site_aniso_U_12
Cu1 0.0494(6) 0.0234(5) 0.0416(6) -0.0023(4) -0.0034(4) -0.0100(4)
Cu2 0.0420(5) 0.0136(4) 0.0367(5) 0.0005(4) -0.0036(4) 0.0040(3)
I1 0.0230(2) 0.0150(2) 0.0354(3) 0.000 0.0082(2) 0.000
I2 0.0324(3) 0.0140(2) 0.0323(3) 0.000 -0.0084(2) 0.000
I3 0.0286(3) 0.0122(2) 0.0307(3) 0.000 0.0094(2) 0.000
I4 0.0240(2) 0.0191(3) 0.0375(3) 0.000 -0.0039(2) 0.000
C1 0.022(3) 0.035(3) 0.038(3) -0.012(3) 0.002(2) -0.004(2)
C2 0.026(3) 0.019(3) 0.029(3) -0.006(2) 0.009(2) -0.002(2)
C3 0.028(3) 0.012(3) 0.030(3) -0.001(2) 0.008(2) 0.001(2)
C4 0.018(2) 0.016(3) 0.020(3) -0.002(2) 0.009(2) -0.001(2)
C5 0.025(3) 0.015(3) 0.031(3) 0.003(2) 0.007(2) -0.002(2)
C6 0.024(3) 0.021(3) 0.032(3) 0.002(3) 0.005(2) -0.001(2)
C7 0.022(2) 0.011(2) 0.020(3) 0.003(2) 0.010(2) -0.0001(19)
C8 0.021(2) 0.012(2) 0.027(3) 0.000(2) 0.008(2) 0.0007(19)
C9 0.021(2) 0.016(3) 0.023(3) 0.001(2) 0.009(2) 0.000(2)
C10 0.020(2) 0.023(3) 0.023(3) 0.000(2) 0.008(2) 0.001(2)
C11 0.034(3) 0.020(3) 0.040(4) 0.001(3) -0.002(3) 0.003(2)
C12 0.047(4) 0.025(3) 0.046(4) 0.004(3) -0.008(3) 0.008(3)
C13 0.029(3) 0.039(4) 0.033(3) 0.000(3) 0.000(3) 0.009(3)
C14 0.020(3) 0.034(3) 0.029(3) -0.005(3) 0.004(2) -0.002(2)
C15 0.023(3) 0.027(3) 0.026(3) -0.003(2) 0.008(2) -0.002(2)
N1 0.025(2) 0.013(2) 0.027(2) -0.0020(19) 0.0019(19) -0.0002(17)
N2 0.024(2) 0.015(2) 0.024(2) -0.0009(19) 0.0037(19) -0.0013(17)
N3 0.021(2) 0.024(2) 0.027(3) -0.005(2) 0.0081(19) -0.0045(18)

loop_
_atom_type_symbol
_atom_type_description
_atom_type_scat_dispersion_real
_atom_type_scat_dispersion_imag
_atom_type_scat_source
C C 0.0181 0.0091 'International Tables Vol C Tables 4.2.6.8 and 6.1.1.4'
H H 0.0000 0.0000 'International Tables Vol C Tables 4.2.6.8 and 6.1.1.4'
N N 0.0311 0.0180 'International Tables Vol C Tables 4.2.6.8 and 6.1.1.4'
Cu Cu -1.9646 0.5888 'International Tables Vol C Tables 4.2.6.8 and 6.1.1.4'
I I -0.3257 6.8362 'International Tables Vol C Tables 4.2.6.8 and 6.1.1.4'

loop_
_geom_angle_atom_site_label_1
_geom_angle_atom_site_label_2
_geom_angle_atom_site_label_3
_geom_angle
_geom_angle_site_symmetry_1
_geom_angle_site_symmetry_3
N1 Cu1 I4 144.31(15) . .
N1 Cu1 Cu1 156.16(14) . 7_565
I4 Cu1 Cu1 58.64(2) . 7_565
N1 Cu1 I1 104.31(14) . .
I4 Cu1 I1 107.09(3) . .
Cu1 Cu1 I1 60.89(2) 7_565 .
N1 Cu1 Cu2 68.05(14) . .
I4 Cu1 Cu2 142.54(4) . .
Cu1 Cu1 Cu2 88.22(2) 7_565 .
I1 Cu1 Cu2 64.17(3) . .
N1 Cu1 I3 99.46(13) . .
I4 Cu1 I3 94.60(3) . .
Cu1 Cu1 I3 65.613(17) 7_565 .
I1 Cu1 I3 94.49(3) . .
Cu2 Cu1 I3 52.69(3) . .
N2 Cu2 Cu2 159.57(13) . 7_565
N2 Cu2 I2 137.69(14) . .
Cu2 Cu2 I2 61.80(2) 7_565 .
N2 Cu2 I3 108.28(14) . .
Cu2 Cu2 I3 62.794(19) 7_565 .
I2 Cu2 I3 104.84(3) . .
N2 Cu2 Cu1 67.79(14) . .
Cu2 Cu2 Cu1 91.78(2) 7_565 .
I2 Cu2 Cu1 150.30(4) . .
I3 Cu2 Cu1 70.68(3) . .
N2 Cu2 I1 100.79(13) . .
Cu2 Cu2 I1 65.280(17) 7_565 .
I2 Cu2 I1 97.98(3) . .
I3 Cu2 I1 100.91(3) . .
Cu1 Cu2 I1 56.00(3) . .
Cu1 I1 Cu1 58.22(4) 7_565 .
Cu1 I1 Cu2 84.51(3) 7_565 .
Cu1 I1 Cu2 59.83(3) . .
Cu1 I1 Cu2 59.83(3) 7_565 7_565
Cu1 I1 Cu2 84.51(3) . 7_565
Cu2 I1 Cu2 49.44(3) . 7_565
Cu2 I2 Cu2 56.40(4) 7_565 .
Cu2 I3 Cu2 54.41(4) . 7_565
Cu2 I3 Cu1 56.63(3) . .
Cu2 I3 Cu1 80.07(3) 7_565 .
Cu1 I4 Cu1 62.72(5) . 7_565
N3 C2 C3 121.3(5) . .
C2 C3 C4 120.7(5) . .
C3 C4 C5 116.0(5) . .
C3 C4 C7 121.1(5) . .
C5 C4 C7 122.9(5) . .
C6 C5 C4 121.0(5) . .
N3 C6 C5 121.0(5) . .
N2 C7 C8 109.4(5) . .
N2 C7 C4 123.0(5) . .
C8 C7 C4 127.6(5) . .
C9 C8 C7 105.2(5) . .
N1 C9 C8 108.6(5) . .
N1 C9 C10 124.3(5) . .
C8 C9 C10 127.1(5) . .
C11 C10 C15 118.2(5) . .
C11 C10 C9 118.9(5) . .
C15 C10 C9 122.9(5) . .
C12 C11 C10 121.1(6) . .
C13 C12 C11 120.2(6) . .
C12 C13 C14 119.3(6) . .
C15 C14 C13 120.9(6) . .
C14 C15 C10 120.2(6) . .
C9 N1 N2 109.0(4) . .
C9 N1 Cu1 139.6(4) . .
N2 N1 Cu1 111.4(3) . .
C7 N2 N1 107.8(4) . .
C7 N2 Cu2 139.5(4) . .
N1 N2 Cu2 112.6(3) . .
C2 N3 C6 120.0(5) . .
C2 N3 C1 120.4(5) . .
C6 N3 C1 119.6(5) . .

loop_
_geom_bond_atom_site_label_1
_geom_bond_atom_site_label_2
_geom_bond_distance
_geom_bond_site_symmetry_2
Cu1 N1 1.981(5) .
Cu1 I4 2.5474(11) .
Cu1 Cu1 2.6514(19) 7_565
Cu1 I1 2.7252(11) .
Cu1 Cu2 2.8417(14) .
Cu1 I3 3.2108(11) .
Cu2 N2 1.972(5) .
Cu2 Cu2 2.4745(17) 7_565
Cu2 I2 2.6181(10) .
Cu2 I3 2.7063(10) .
Cu2 I1 2.9586(10) .
I1 Cu1 2.7252(11) 7_565
I1 Cu2 2.9586(10) 7_565
I2 Cu2 2.6181(10) 7_565
I3 Cu2 2.7063(10) 7_565
I4 Cu1 2.5474(11) 7_565
C1 N3 1.478(7) .
C2 N3 1.340(8) .
C2 C3 1.366(8) .
C3 C4 1.406(8) .
C4 C5 1.404(8) .
C4 C7 1.452(8) .
C5 C6 1.361(8) .
C6 N3 1.350(7) .
C7 N2 1.355(7) .
C7 C8 1.396(8) .
C8 C9 1.391(8) .
C9 N1 1.361(7) .
C9 C10 1.475(8) .
C10 C11 1.396(8) .
C10 C15 1.400(8) .
C11 C12 1.385(9) .
C12 C13 1.388(10) .
C13 C14 1.378(9) .
C14 C15 1.390(8) .
N1 N2 1.357(7) .

loop_
_geom_torsion_atom_site_label_1
_geom_torsion_atom_site_label_2
_geom_torsion_atom_site_label_3
_geom_torsion_atom_site_label_4
_geom_torsion
_geom_torsion_site_symmetry_1
_geom_torsion_site_symmetry_4
N1 Cu1 Cu2 N2 1.9(2) . .
I4 Cu1 Cu2 N2 -154.17(16) . .
Cu1 Cu1 Cu2 N2 179.56(14) 7_565 .
I1 Cu1 Cu2 N2 121.28(14) . .
I3 Cu1 Cu2 N2 -120.15(14) . .
N1 Cu1 Cu2 Cu2 -177.71(14) . 7_565
I4 Cu1 Cu2 Cu2 26.27(7) . 7_565
Cu1 Cu1 Cu2 Cu2 0.0 7_565 7_565
I1 Cu1 Cu2 Cu2 -58.288(17) . 7_565
I3 Cu1 Cu2 Cu2 60.288(16) . 7_565
N1 Cu1 Cu2 I2 -151.83(16) . .
I4 Cu1 Cu2 I2 52.15(14) . .
Cu1 Cu1 Cu2 I2 25.88(8) 7_565 .
I1 Cu1 Cu2 I2 -32.41(9) . .
I3 Cu1 Cu2 I2 86.17(9) . .
N1 Cu1 Cu2 I3 122.00(15) . .
I4 Cu1 Cu2 I3 -34.02(7) . .
Cu1 Cu1 Cu2 I3 -60.288(16) 7_565 .
I1 Cu1 Cu2 I3 -118.58(3) . .
N1 Cu1 Cu2 I1 -119.42(15) . .
I4 Cu1 Cu2 I1 84.56(7) . .
Cu1 Cu1 Cu2 I1 58.288(17) 7_565 .
I3 Cu1 Cu2 I1 118.58(3) . .
N1 Cu1 I1 Cu1 159.78(13) . 7_565
I4 Cu1 I1 Cu1 -37.40(4) . 7_565
Cu2 Cu1 I1 Cu1 103.29(2) . 7_565
I3 Cu1 I1 Cu1 58.82(3) . 7_565
N1 Cu1 I1 Cu2 56.49(14) . .
I4 Cu1 I1 Cu2 -140.70(5) . .
Cu1 Cu1 I1 Cu2 -103.29(2) 7_565 .
I3 Cu1 I1 Cu2 -44.48(2) . .
N1 Cu1 I1 Cu2 102.08(14) . 7_565
I4 Cu1 I1 Cu2 -95.10(4) . 7_565
Cu1 Cu1 I1 Cu2 -57.70(2) 7_565 7_565
Cu2 Cu1 I1 Cu2 45.60(3) . 7_565
I3 Cu1 I1 Cu2 1.12(2) . 7_565
N2 Cu2 I1 Cu1 -109.87(14) . 7_565
Cu2 Cu2 I1 Cu1 54.39(2) 7_565 7_565
I2 Cu2 I1 Cu1 108.24(3) . 7_565
I3 Cu2 I1 Cu1 1.35(3) . 7_565
Cu1 Cu2 I1 Cu1 -56.21(4) . 7_565
N2 Cu2 I1 Cu1 -53.66(14) . .
Cu2 Cu2 I1 Cu1 110.60(3) 7_565 .
I2 Cu2 I1 Cu1 164.45(4) . .
I3 Cu2 I1 Cu1 57.56(3) . .
N2 Cu2 I1 Cu2 -164.26(14) . 7_565
I2 Cu2 I1 Cu2 53.85(3) . 7_565
I3 Cu2 I1 Cu2 -53.04(3) . 7_565
Cu1 Cu2 I1 Cu2 -110.60(3) . 7_565
N2 Cu2 I2 Cu2 -172.11(19) . 7_565
I3 Cu2 I2 Cu2 47.25(4) . 7_565
Cu1 Cu2 I2 Cu2 -29.67(10) . 7_565
I1 Cu2 I2 Cu2 -56.33(3) . 7_565
N2 Cu2 I3 Cu2 160.03(14) . 7_565
I2 Cu2 I3 Cu2 -46.69(4) . 7_565
Cu1 Cu2 I3 Cu2 102.55(2) . 7_565
I1 Cu2 I3 Cu2 54.70(3) . 7_565
N2 Cu2 I3 Cu1 57.47(14) . .
Cu2 Cu2 I3 Cu1 -102.55(2) 7_565 .
I2 Cu2 I3 Cu1 -149.24(4) . .
I1 Cu2 I3 Cu1 -47.86(3) . .
N1 Cu1 I3 Cu2 -52.88(14) . .
I4 Cu1 I3 Cu2 160.04(4) . .
Cu1 Cu1 I3 Cu2 107.61(3) 7_565 .
I1 Cu1 I3 Cu2 52.46(3) . .
N1 Cu1 I3 Cu2 -106.58(15) . 7_565
I4 Cu1 I3 Cu2 106.35(3) . 7_565
Cu1 Cu1 I3 Cu2 53.92(2) 7_565 7_565
I1 Cu1 I3 Cu2 -1.24(3) . 7_565
Cu2 Cu1 I3 Cu2 -53.69(4) . 7_565
N1 Cu1 I4 Cu1 -171.0(2) . 7_565
I1 Cu1 I4 Cu1 38.42(4) . 7_565
Cu2 Cu1 I4 Cu1 -31.20(8) . 7_565
I3 Cu1 I4 Cu1 -57.72(3) . 7_565
N3 C2 C3 C4 1.6(8) . .
C2 C3 C4 C5 -1.6(8) . .
C2 C3 C4 C7 179.1(5) . .
C3 C4 C5 C6 1.1(8) . .
C7 C4 C5 C6 -179.6(5) . .
C4 C5 C6 N3 -0.6(9) . .
C3 C4 C7 N2 177.0(5) . .
C5 C4 C7 N2 -2.2(8) . .
C3 C4 C7 C8 -4.9(8) . .
C5 C4 C7 C8 175.9(5) . .
N2 C7 C8 C9 0.2(6) . .
C4 C7 C8 C9 -178.1(5) . .
C7 C8 C9 N1 0.2(6) . .
C7 C8 C9 C10 178.3(5) . .
N1 C9 C10 C11 173.7(5) . .
C8 C9 C10 C11 -4.1(8) . .
N1 C9 C10 C15 -5.7(8) . .
C8 C9 C10 C15 176.5(5) . .
C15 C10 C11 C12 1.4(9) . .
C9 C10 C11 C12 -178.1(6) . .
C10 C11 C12 C13 -0.3(10) . .
C11 C12 C13 C14 -0.4(10) . .
C12 C13 C14 C15 -0.1(9) . .
C13 C14 C15 C10 1.2(9) . .
C11 C10 C15 C14 -1.8(8) . .
C9 C10 C15 C14 177.6(5) . .
C8 C9 N1 N2 -0.6(6) . .
C10 C9 N1 N2 -178.7(5) . .
C8 C9 N1 Cu1 178.2(4) . .
C10 C9 N1 Cu1 0.0(9) . .
I4 Cu1 N1 C9 -26.5(7) . .
Cu1 Cu1 N1 C9 172.9(4) 7_565 .
I1 Cu1 N1 C9 124.6(6) . .
Cu2 Cu1 N1 C9 178.6(6) . .
I3 Cu1 N1 C9 -138.3(6) . .
I4 Cu1 N1 N2 152.3(3) . .
Cu1 Cu1 N1 N2 -8.3(6) 7_565 .
I1 Cu1 N1 N2 -56.7(4) . .
Cu2 Cu1 N1 N2 -2.7(3) . .
I3 Cu1 N1 N2 40.5(4) . .
C8 C7 N2 N1 -0.6(6) . .
C4 C7 N2 N1 177.8(5) . .
C8 C7 N2 Cu2 176.2(4) . .
C4 C7 N2 Cu2 -5.4(9) . .
C9 N1 N2 C7 0.7(6) . .
Cu1 N1 N2 C7 -178.4(3) . .
C9 N1 N2 Cu2 -177.0(3) . .
Cu1 N1 N2 Cu2 3.9(4) . .
Cu2 Cu2 N2 C7 -178.1(3) 7_565 .
I2 Cu2 N2 C7 -18.4(7) . .
I3 Cu2 N2 C7 121.4(5) . .
Cu1 Cu2 N2 C7 -179.3(6) . .
I1 Cu2 N2 C7 -133.2(5) . .
Cu2 Cu2 N2 N1 -1.5(7) 7_565 .
I2 Cu2 N2 N1 158.2(3) . .
I3 Cu2 N2 N1 -62.0(4) . .
Cu1 Cu2 N2 N1 -2.7(3) . .
I1 Cu2 N2 N1 43.4(4) . .
C3 C2 N3 C6 -1.0(8) . .
C3 C2 N3 C1 -179.5(5) . .
C5 C6 N3 C2 0.5(8) . .
C5 C6 N3 C1 179.0(5) . .

loop_
_platon_squeeze_void_nr
_platon_squeeze_void_average_x
_platon_squeeze_void_average_y
_platon_squeeze_void_average_z
_platon_squeeze_void_volume
_platon_squeeze_void_count_electrons
_platon_squeeze_void_content
1 0.316 0.250 -0.215 139 41 ' '
2 0.816 0.250 -0.285 139 41 ' '
3 0.684 0.750 0.215 139 41 ' '
4 0.184 0.750 0.285 138 41 ' '
